data_2013910
loop_
_publ_author_name
'Yan, Xu-Xiu'
'Lu, Li-Ping'
'Zhu, Miao-Li'

_publ_section_title
;
 A novel bridged asymmetric binuclear manganese(II) complex with DTPB
 [DTPB is
 1,1,4,7,7-pentakis(1<i>H</i>-benzimidazol-2-ylmethyl)-1,4,7-triazaheptane]
;
_journal_issue 5
_journal_name_full 'Acta Crystallographica Section C'
_journal_page_first m221
_journal_page_last m223
_journal_paper_doi 10.1107/S0108270104007668
_journal_volume 60
_journal_year 2004
_chemical_formula_iupac '[Mn2 Cl4 (C44 H43 N15)] , 5C H4  O, 4H2 O'
_chemical_formula_moiety 'C44 H43 Cl4 Mn2 N13 , 5C H4 O , 4H2 O'
_chemical_formula_sum 'C49 H71 Cl4 Mn2 N13 O9'
_chemical_formula_weight 1237.87
_chemical_name_systematic
;
tetrachloro[\m-1,1,4,7,7-pentakis(1H-benzimidazol-2-ylmethyl)-1,4,7-
triazaheptane]dimanganese(II) methanol pentasolvate tetrahydrate
;
_space_group_IT_number 2
_symmetry_cell_setting triclinic
_symmetry_space_group_name_Hall '-P 1'
_symmetry_space_group_name_H-M 'P -1'
_atom_sites_solution_hydrogens geom
_atom_sites_solution_primary direct
_atom_sites_solution_secondary difmap
_audit_creation_method SHELXL97
_cell_angle_alpha 72.882(3)
_cell_angle_beta 67.976(2)
_cell_angle_gamma 75.191(3)
_cell_formula_units_Z 2
_cell_length_a 14.254(3)
_cell_length_b 15.173(3)
_cell_length_c 15.852(3)
_cell_measurement_reflns_used 3090
_cell_measurement_temperature 183(2)
_cell_measurement_theta_max 27.12
_cell_measurement_theta_min 2.22
_cell_volume 2996.3(10)
_computing_cell_refinement 'SAINT (Bruker, 2000)'
_computing_data_collection 'SMART (Bruker, 2000)'
_computing_data_reduction SAINT
_computing_molecular_graphics 'SHELXTL/PC (Sheldrick, 1999)'
_computing_publication_material SHELXTL/PC
_computing_structure_refinement 'SHELXL97 (Sheldrick, 2000)'
_computing_structure_solution 'SHELXS97 (Sheldrick, 2000)'
_diffrn_ambient_temperature 183(2)
_diffrn_measured_fraction_theta_full 27.12
_diffrn_measured_fraction_theta_max 0.970
_diffrn_measurement_device_type 'Bruker SMART 1K CCD area-detector'
_diffrn_measurement_method '\f and \w'
_diffrn_radiation_monochromator graphite
_diffrn_radiation_source 'fine-focus sealed tube'
_diffrn_radiation_type MoK\a
_diffrn_radiation_wavelength 0.71073
_diffrn_reflns_av_R_equivalents 0.0330
_diffrn_reflns_av_sigmaI/netI 0.0937
_diffrn_reflns_limit_h_max 16
_diffrn_reflns_limit_h_min -16
_diffrn_reflns_limit_k_max 18
_diffrn_reflns_limit_k_min -16
_diffrn_reflns_limit_l_max 18
_diffrn_reflns_limit_l_min -11
_diffrn_reflns_number 12285
_diffrn_reflns_theta_full 25.01
_diffrn_reflns_theta_max 25.01
_diffrn_reflns_theta_min 1.42
_diffrn_standards_decay_% 0
_diffrn_standards_number 0
_exptl_absorpt_coefficient_mu 0.661
_exptl_absorpt_correction_T_max 0.879
_exptl_absorpt_correction_T_min 0.826
_exptl_absorpt_correction_type multi-scan
_exptl_absorpt_process_details '(SADABS; Sheldrick, 2000)'
_exptl_crystal_colour 'light yellow'
_exptl_crystal_density_diffrn 1.372
_exptl_crystal_density_meas ?
_exptl_crystal_density_method 'not measured'
_exptl_crystal_description block
_exptl_crystal_F_000 1292
_exptl_crystal_size_max 0.30
_exptl_crystal_size_mid 0.30
_exptl_crystal_size_min 0.20
_refine_diff_density_max 1.227
_refine_diff_density_min -0.928
_refine_ls_extinction_method none
_refine_ls_goodness_of_fit_ref 0.999
_refine_ls_hydrogen_treatment constr
_refine_ls_matrix_type full
_refine_ls_number_parameters 704
_refine_ls_number_reflns 10238
_refine_ls_number_restraints 1
_refine_ls_restrained_S_all 1.002
_refine_ls_R_factor_all 0.1134
_refine_ls_R_factor_gt 0.0750
_refine_ls_shift/su_max 0.000
_refine_ls_shift/su_mean 0.000
_refine_ls_structure_factor_coef Fsqd
_refine_ls_weighting_details 'calc w = 1/[\s^2^(Fo^2^)+(0.1017P)^2^] where P=(Fo^2^+2Fc^2^)/3'
_refine_ls_weighting_scheme calc
_refine_ls_wR_factor_gt 0.1811
_refine_ls_wR_factor_ref 0.1986
_reflns_number_gt 6528
_reflns_number_total 10238
_reflns_threshold_expression I>2\s(I)
_cod_data_source_file av1176.cif
_cod_data_source_block I
_cod_depositor_comments
;
The following automatic conversions were performed:
'_symmetry_cell_setting' value 'Triclinic' changed to 'triclinic'
according to '/home/saulius/struct/CIF-dictionaries/cif_core.dic'
dictionary named 'cif_core.dic' version 2.4.1 from 2010-06-29.

Automatic conversion script
Id: cif_fix_enum 1527 2010-12-29 10:47:43Z saulius 

The following automatic conversions were performed:

'_symmetry_cell_setting' value 'Triclinic' changed to 'triclinic'
according to /home/saulius/struct/CIF-dictionaries/cif_core.dic
dictionary named 'cif_core.dic' version 2.4.1 from 2010-06-29.

Automatic conversion script
Id: cif_fix_values 1715 2011-07-08 13:25:40Z adriana 

The following automatic conversions were performed:

'_exptl_crystal_density_meas' value 'not measured' was changed to '?'
- the value is perceived as not measured.

Automatic conversion script
Id: cif_fix_values 3008 2015-01-20 13:52:24Z robertas 
;
_cod_original_cell_volume 2996.5(10)
_cod_database_code 2013910
_cod_database_fobs_code 2013910

loop_
_symmetry_equiv_pos_as_xyz
'x, y, z'
'-x, -y, -z'

loop_
_atom_site_label
_atom_site_fract_x
_atom_site_fract_y
_atom_site_fract_z
_atom_site_U_iso_or_equiv
_atom_site_adp_type
_atom_site_calc_flag
_atom_site_refinement_flags
_atom_site_occupancy
_atom_site_disorder_assembly
_atom_site_disorder_group
_atom_site_type_symbol
Mn1 0.75434(6) -0.04090(5) 0.27722(5) 0.0258(2) Uani d . 1 . . Mn
Mn2 0.36591(6) 0.27709(6) 0.01460(6) 0.0294(2) Uani d . 1 . . Mn
N1 0.8325(3) -0.0142(3) 0.1248(3) 0.0265(10) Uani d . 1 . . N
N2 0.8705(3) -0.0546(3) -0.0093(3) 0.0335(11) Uani d . 1 . . N
H2 0.8797 -0.0888 -0.0474 0.040 Uiso calc R 1 . . H
N3 0.8587(3) -0.1660(3) 0.3236(3) 0.0299(10) Uani d . 1 . . N
N4 0.9012(4) -0.3207(3) 0.3588(3) 0.0406(12) Uani d . 1 . . N
H4A 0.8985 -0.3786 0.3665 0.049 Uiso calc R 1 . . H
N5 0.6209(3) -0.0781(3) 0.4049(3) 0.0297(10) Uani d . 1 . . N
N6 0.4571(3) -0.0964(3) 0.4645(3) 0.0300(10) Uani d . 1 . . N
H6A 0.3935 -0.0887 0.4698 0.036 Uiso calc R 1 . . H
N7 0.7351(3) -0.1708(3) 0.2296(3) 0.0261(10) Uani d . 1 . . N
N8 0.5995(3) 0.0161(3) 0.2289(3) 0.0240(9) Uani d . 1 . . N
N9 0.5320(3) 0.2132(3) 0.0394(3) 0.0262(10) Uani d . 1 . . N
N10 0.4045(3) 0.3842(3) 0.0581(3) 0.0290(10) Uani d . 1 . . N
N11 0.5049(4) 0.4215(3) 0.1162(3) 0.0340(11) Uani d . 1 . . N
H11 0.5589 0.4214 0.1284 0.041 Uiso calc R 1 . . H
N12 0.4939(3) 0.2787(3) -0.1264(3) 0.0273(10) Uani d . 1 . . N
N13 0.6285(3) 0.1885(3) -0.2042(3) 0.0338(11) Uani d . 1 . . N
H13A 0.6817 0.1458 -0.2144 0.041 Uiso calc R 1 . . H
Cl1 0.79568(13) 0.08677(11) 0.30929(10) 0.0471(4) Uani d . 1 . . Cl
Cl2 0.23334(13) 0.37411(12) -0.04861(13) 0.0565(5) Uani d . 1 . . Cl
Cl3 0.35238(11) 0.11576(10) 0.02164(9) 0.0368(4) Uani d . 1 . . Cl
Cl4 0.24673(13) 0.24651(12) 0.19224(12) 0.0554(5) Uani d . 1 . . Cl
C1 0.8391(4) -0.0815(4) 0.0846(4) 0.0306(13) Uani d . 1 . . C
C2 0.8146(4) -0.1758(4) 0.1382(4) 0.0316(13) Uani d . 1 . . C
H2A 0.7905 -0.2023 0.1028 0.038 Uiso calc R 1 . . H
H2B 0.8762 -0.2165 0.1476 0.038 Uiso calc R 1 . . H
C3 0.8612(4) 0.0618(4) 0.0520(4) 0.0299(13) Uani d . 1 . . C
C4 0.8850(4) 0.0363(4) -0.0334(4) 0.0332(13) Uani d . 1 . . C
C5 0.9118(4) 0.1005(4) -0.1189(4) 0.0423(15) Uani d . 1 . . C
H5 0.9273 0.0835 -0.1750 0.051 Uiso calc R 1 . . H
C6 0.9140(5) 0.1880(5) -0.1166(4) 0.0461(16) Uani d . 1 . . C
H6 0.9312 0.2322 -0.1724 0.055 Uiso calc R 1 . . H
C7 0.8911(4) 0.2145(4) -0.0322(4) 0.0434(15) Uani d . 1 . . C
H7 0.8941 0.2754 -0.0338 0.052 Uiso calc R 1 . . H
C8 0.8640(4) 0.1513(4) 0.0537(4) 0.0355(14) Uani d . 1 . . C
H8 0.8486 0.1689 0.1096 0.043 Uiso calc R 1 . . H
C9 0.8382(4) -0.2463(4) 0.3273(4) 0.0315(13) Uani d . 1 . . C
C10 0.7527(4) -0.2540(4) 0.2989(4) 0.0343(13) Uani d . 1 . . C
H10A 0.7704 -0.3089 0.2731 0.041 Uiso calc R 1 . . H
H10B 0.6910 -0.2599 0.3527 0.041 Uiso calc R 1 . . H
C11 0.9434(4) -0.1883(4) 0.3552(3) 0.0296(12) Uani d . 1 . . C
C12 0.9710(4) -0.2855(4) 0.3762(4) 0.0365(14) Uani d . 1 . . C
C13 1.0552(5) -0.3291(5) 0.4053(5) 0.0494(17) Uani d . 1 . . C
H13 1.0747 -0.3937 0.4172 0.059 Uiso calc R 1 . . H
C14 1.1079(5) -0.2714(5) 0.4156(5) 0.0536(18) Uani d . 1 . . C
H14 1.1638 -0.2979 0.4368 0.064 Uiso calc R 1 . . H
C15 1.0812(5) -0.1749(5) 0.3955(4) 0.0483(17) Uani d . 1 . . C
H15 1.1203 -0.1392 0.4032 0.058 Uiso calc R 1 . . H
C16 0.9991(4) -0.1295(4) 0.3644(4) 0.0380(14) Uani d . 1 . . C
H16 0.9819 -0.0647 0.3506 0.046 Uiso calc R 1 . . H
C17 0.5297(4) -0.0527(4) 0.3941(3) 0.0275(12) Uani d . 1 . . C
C18 0.5089(4) 0.0190(4) 0.3138(3) 0.0299(12) Uani d . 1 . . C
H18A 0.4506 0.0077 0.3032 0.036 Uiso calc R 1 . . H
H18B 0.4920 0.0804 0.3275 0.036 Uiso calc R 1 . . H
C19 0.6060(4) -0.1442(4) 0.4909(3) 0.0320(13) Uani d . 1 . . C
C20 0.5039(4) -0.1557(4) 0.5267(4) 0.0322(13) Uani d . 1 . . C
C21 0.4665(5) -0.2188(4) 0.6095(4) 0.0438(15) Uani d . 1 . . C
H21 0.3981 -0.2269 0.6330 0.053 Uiso calc R 1 . . H
C22 0.5358(6) -0.2692(4) 0.6557(4) 0.0493(17) Uani d . 1 . . C
H22 0.5143 -0.3135 0.7106 0.059 Uiso calc R 1 . . H
C23 0.6366(5) -0.2543(4) 0.6209(4) 0.0500(17) Uani d . 1 . . C
H23 0.6807 -0.2873 0.6546 0.060 Uiso calc R 1 . . H
C24 0.6731(5) -0.1928(4) 0.5392(4) 0.0424(15) Uani d . 1 . . C
H24 0.7411 -0.1839 0.5166 0.051 Uiso calc R 1 . . H
C25 0.6309(4) -0.1528(4) 0.2239(4) 0.0313(13) Uani d . 1 . . C
H25A 0.5827 -0.1682 0.2862 0.038 Uiso calc R 1 . . H
H25B 0.6279 -0.1935 0.1881 0.038 Uiso calc R 1 . . H
C26 0.5988(4) -0.0521(3) 0.1788(4) 0.0285(12) Uani d . 1 . . C
H26A 0.6448 -0.0380 0.1152 0.034 Uiso calc R 1 . . H
H26B 0.5303 -0.0449 0.1763 0.034 Uiso calc R 1 . . H
C27 0.6044(4) 0.1097(3) 0.1667(3) 0.0267(12) Uani d . 1 . . C
H27A 0.6641 0.1053 0.1115 0.032 Uiso calc R 1 . . H
H27B 0.6143 0.1507 0.1983 0.032 Uiso calc R 1 . . H
C28 0.5101(4) 0.1547(4) 0.1355(3) 0.0267(12) Uani d . 1 . . C
H28A 0.4752 0.1055 0.1402 0.032 Uiso calc R 1 . . H
H28B 0.4635 0.1931 0.1785 0.032 Uiso calc R 1 . . H
C29 0.4969(4) 0.3669(3) 0.0667(3) 0.0269(12) Uani d . 1 . . C
C30 0.5787(4) 0.2938(4) 0.0279(4) 0.0299(12) Uani d . 1 . . C
H30A 0.6288 0.2750 0.0604 0.036 Uiso calc R 1 . . H
H30B 0.6134 0.3175 -0.0377 0.036 Uiso calc R 1 . . H
C31 0.3479(4) 0.4552(4) 0.1065(4) 0.0340(13) Uani d . 1 . . C
C32 0.4105(5) 0.4778(4) 0.1440(4) 0.0333(13) Uani d . 1 . . C
C33 0.3744(6) 0.5429(4) 0.1986(4) 0.0500(18) Uani d . 1 . . C
H33 0.4157 0.5571 0.2247 0.060 Uiso calc R 1 . . H
C34 0.2738(6) 0.5857(4) 0.2124(5) 0.0554(19) Uani d . 1 . . C
H34 0.2466 0.6301 0.2488 0.067 Uiso calc R 1 . . H
C35 0.2127(6) 0.5652(4) 0.1744(5) 0.0558(19) Uani d . 1 . . C
H35 0.1456 0.5967 0.1848 0.067 Uiso calc R 1 . . H
C36 0.2481(5) 0.4988(4) 0.1210(4) 0.0473(16) Uani d . 1 . . C
H36 0.2060 0.4844 0.0959 0.057 Uiso calc R 1 . . H
C37 0.5705(4) 0.2106(4) -0.1213(4) 0.0286(12) Uani d . 1 . . C
C38 0.5925(4) 0.1593(4) -0.0324(3) 0.0300(13) Uani d . 1 . . C
H38A 0.5740 0.0974 -0.0128 0.036 Uiso calc R 1 . . H
H38B 0.6650 0.1525 -0.0419 0.036 Uiso calc R 1 . . H
C39 0.5023(4) 0.3050(4) -0.2211(4) 0.0323(13) Uani d . 1 . . C
C40 0.5852(4) 0.2484(4) -0.2696(4) 0.0337(13) Uani d . 1 . . C
C41 0.6122(5) 0.2539(5) -0.3650(4) 0.0474(17) Uani d . 1 . . C
H41 0.6669 0.2141 -0.3964 0.057 Uiso calc R 1 . . H
C42 0.5502(5) 0.3241(5) -0.4094(4) 0.0526(18) Uani d . 1 . . C
H42 0.5646 0.3318 -0.4732 0.063 Uiso calc R 1 . . H
C43 0.4684(5) 0.3827(5) -0.3625(4) 0.0484(17) Uani d . 1 . . C
H43 0.4302 0.4289 -0.3955 0.058 Uiso calc R 1 . . H
C44 0.4421(5) 0.3738(4) -0.2666(4) 0.0401(15) Uani d . 1 . . C
H44 0.3865 0.4125 -0.2347 0.048 Uiso calc R 1 . . H
C45 0.0647(7) 0.1034(6) 0.3753(6) 0.077(2) Uani d . 1 . . C
H45A 0.0333 0.0528 0.4210 0.116 Uiso calc R 1 . . H
H45B 0.0445 0.1162 0.3210 0.116 Uiso calc R 1 . . H
H45C 0.0431 0.1581 0.4009 0.116 Uiso calc R 1 . . H
O1 0.1669(5) 0.0800(4) 0.3516(4) 0.0801(16) Uani d . 1 . . O
H1 0.1935 0.1265 0.3214 0.120 Uiso calc R 1 . . H
C46 0.7616(9) 0.3675(8) 0.1622(11) 0.169(6) Uani d D 1 . . C
H46A 0.7501 0.3578 0.2277 0.254 Uiso calc R 1 . . H
H46B 0.8265 0.3880 0.1273 0.254 Uiso calc R 1 . . H
H46C 0.7619 0.3099 0.1483 0.254 Uiso calc R 1 . . H
O2 0.6825(4) 0.4362(4) 0.1377(5) 0.0879(18) Uani d D 1 . . O
H2C 0.6930 0.4882 0.1337 0.132 Uiso calc R 1 . . H
C47 0.7277(7) 0.5237(6) 0.5200(6) 0.086(3) Uani d . 1 . . C
H47A 0.7401 0.4863 0.5764 0.129 Uiso calc R 1 . . H
H47B 0.6738 0.5035 0.5117 0.129 Uiso calc R 1 . . H
H47C 0.7078 0.5881 0.5240 0.129 Uiso calc R 1 . . H
O3 0.8176(6) 0.5137(5) 0.4437(5) 0.121(2) Uani d . 1 . . O
H3 0.8025 0.5234 0.3963 0.182 Uiso calc R 1 . . H
C48 0.9806(6) 0.7502(5) 0.8627(6) 0.074(2) Uani d . 1 . . C
H48A 1.0456 0.7715 0.8360 0.111 Uiso calc R 1 . . H
H48B 0.9734 0.7190 0.8214 0.111 Uiso calc R 1 . . H
H48C 0.9769 0.7076 0.9217 0.111 Uiso calc R 1 . . H
O4 0.9034(4) 0.8251(4) 0.8753(4) 0.0767(16) Uani d . 1 . . O
H4 0.8505 0.8120 0.8766 0.115 Uiso calc R 1 . . H
C49 0.0954(9) 0.3903(8) 0.3668(7) 0.119(4) Uani d . 1 . . C
H49A 0.0447 0.4386 0.3933 0.178 Uiso calc R 1 . . H
H49B 0.1592 0.4132 0.3326 0.178 Uiso calc R 1 . . H
H49C 0.1049 0.3373 0.4157 0.178 Uiso calc R 1 . . H
O5 0.0635(5) 0.3641(6) 0.3079(7) 0.129(3) Uani d . 1 . . O
H5A 0.1112 0.3310 0.2772 0.194 Uiso calc R 1 . . H
O6 0.2518(3) 0.9373(3) 0.4754(3) 0.0537(12) Uani d . 1 . . O
H6B 0.2214 0.9829 0.4475 0.064 Uiso d R 1 . . H
H6C 0.2435 0.8893 0.4680 0.064 Uiso d R 1 . . H
O7 0.7564(4) 0.0200(3) 0.7917(3) 0.0893(18) Uani d . 1 . . O
H7A 0.7111 0.0157 0.7734 0.107 Uiso d R 1 . . H
H7B 0.7480 -0.0113 0.8449 0.107 Uiso d R 1 . . H
O8 0.8282(9) 0.3373(13) 0.3674(6) 0.336(11) Uani d . 1 . . O
H8A 0.8784 0.3558 0.3653 0.404 Uiso d R 1 . . H
H8B 0.8338 0.2803 0.3857 0.404 Uiso d R 1 . . H
O9 0.9522(9) 0.5630(13) 0.1464(10) 0.313(9) Uani d . 1 . . O
H9A 0.9595 0.6155 0.1134 0.375 Uiso d R 1 . . H
H9B 0.9866 0.5234 0.1163 0.375 Uiso d R 1 . . H

loop_
_atom_site_aniso_label
_atom_site_aniso_U_11
_atom_site_aniso_U_22
_atom_site_aniso_U_33
_atom_site_aniso_U_12
_atom_site_aniso_U_13
_atom_site_aniso_U_23
Mn1 0.0300(5) 0.0262(5) 0.0223(4) -0.0085(3) -0.0084(4) -0.0038(3)
Mn2 0.0303(5) 0.0286(5) 0.0304(5) -0.0063(4) -0.0102(4) -0.0066(4)
N1 0.028(2) 0.029(3) 0.023(2) -0.009(2) -0.007(2) -0.0043(19)
N2 0.037(3) 0.038(3) 0.024(3) -0.004(2) -0.007(2) -0.012(2)
N3 0.031(3) 0.033(3) 0.024(2) -0.006(2) -0.008(2) -0.0032(19)
N4 0.047(3) 0.028(3) 0.048(3) -0.003(2) -0.023(3) -0.003(2)
N5 0.038(3) 0.032(3) 0.018(2) -0.007(2) -0.012(2) 0.0004(19)
N6 0.030(2) 0.034(3) 0.023(2) -0.010(2) -0.006(2) -0.002(2)
N7 0.028(2) 0.026(2) 0.024(2) -0.0074(19) -0.010(2) -0.0001(19)
N8 0.029(2) 0.025(2) 0.019(2) -0.0060(19) -0.009(2) -0.0032(18)
N9 0.030(2) 0.022(2) 0.022(2) -0.0069(19) -0.006(2) 0.0004(18)
N10 0.034(3) 0.026(2) 0.027(2) -0.005(2) -0.011(2) -0.0039(19)
N11 0.047(3) 0.033(3) 0.028(3) -0.022(2) -0.013(2) -0.001(2)
N12 0.033(3) 0.027(3) 0.021(2) -0.008(2) -0.008(2) -0.0023(19)
N13 0.034(3) 0.039(3) 0.024(2) -0.002(2) -0.006(2) -0.009(2)
Cl1 0.0639(10) 0.0434(9) 0.0406(9) -0.0236(8) -0.0128(8) -0.0119(7)
Cl2 0.0513(10) 0.0547(11) 0.0662(12) -0.0077(8) -0.0313(9) -0.0021(9)
Cl3 0.0460(8) 0.0365(8) 0.0325(8) -0.0132(7) -0.0114(7) -0.0104(6)
Cl4 0.0505(10) 0.0609(11) 0.0517(10) -0.0143(8) -0.0068(8) -0.0164(8)
C1 0.025(3) 0.035(3) 0.032(3) -0.001(2) -0.011(3) -0.008(3)
C2 0.033(3) 0.030(3) 0.035(3) -0.003(2) -0.012(3) -0.013(2)
C3 0.018(3) 0.039(3) 0.027(3) -0.001(2) -0.004(2) -0.004(2)
C4 0.024(3) 0.036(3) 0.031(3) -0.002(2) -0.002(3) -0.006(3)
C5 0.040(4) 0.046(4) 0.024(3) -0.005(3) 0.000(3) 0.002(3)
C6 0.040(4) 0.053(4) 0.028(3) -0.015(3) -0.001(3) 0.010(3)
C7 0.040(4) 0.038(4) 0.048(4) -0.013(3) -0.011(3) 0.000(3)
C8 0.037(3) 0.039(4) 0.030(3) -0.018(3) -0.006(3) -0.003(3)
C9 0.035(3) 0.030(3) 0.028(3) -0.006(3) -0.010(3) -0.002(2)
C10 0.047(3) 0.027(3) 0.031(3) -0.012(3) -0.017(3) 0.000(2)
C11 0.028(3) 0.042(3) 0.018(3) -0.007(3) -0.008(2) -0.005(2)
C12 0.037(3) 0.037(4) 0.037(3) -0.002(3) -0.015(3) -0.009(3)
C13 0.050(4) 0.043(4) 0.059(4) 0.004(3) -0.031(4) -0.008(3)
C14 0.040(4) 0.068(5) 0.055(4) 0.010(3) -0.027(3) -0.017(4)
C15 0.036(4) 0.073(5) 0.044(4) -0.012(3) -0.015(3) -0.018(3)
C16 0.038(3) 0.046(4) 0.028(3) -0.012(3) -0.007(3) -0.006(3)
C17 0.029(3) 0.032(3) 0.021(3) -0.004(2) -0.009(2) -0.005(2)
C18 0.030(3) 0.031(3) 0.023(3) -0.005(2) -0.005(2) -0.002(2)
C19 0.048(4) 0.028(3) 0.018(3) -0.007(3) -0.010(3) -0.001(2)
C20 0.039(3) 0.033(3) 0.022(3) -0.010(3) -0.005(3) -0.004(2)
C21 0.057(4) 0.038(4) 0.027(3) -0.017(3) 0.000(3) -0.004(3)
C22 0.073(5) 0.032(4) 0.029(3) -0.007(3) -0.009(4) 0.002(3)
C23 0.062(5) 0.052(4) 0.025(3) 0.009(3) -0.018(3) -0.005(3)
C24 0.046(4) 0.052(4) 0.026(3) -0.001(3) -0.014(3) -0.007(3)
C25 0.036(3) 0.029(3) 0.037(3) -0.012(3) -0.016(3) -0.007(2)
C26 0.029(3) 0.034(3) 0.028(3) -0.008(2) -0.013(3) -0.007(2)
C27 0.030(3) 0.026(3) 0.021(3) -0.008(2) -0.008(2) 0.001(2)
C28 0.029(3) 0.030(3) 0.019(3) -0.012(2) -0.005(2) -0.001(2)
C29 0.037(3) 0.024(3) 0.018(3) -0.015(2) -0.006(2) 0.003(2)
C30 0.028(3) 0.031(3) 0.028(3) -0.008(2) -0.010(3) 0.000(2)
C31 0.042(3) 0.025(3) 0.027(3) -0.003(3) -0.006(3) -0.003(2)
C32 0.047(4) 0.024(3) 0.026(3) -0.019(3) -0.004(3) -0.001(2)
C33 0.084(5) 0.037(4) 0.034(4) -0.037(4) -0.009(4) -0.006(3)
C34 0.076(5) 0.034(4) 0.044(4) -0.016(4) 0.004(4) -0.015(3)
C35 0.057(4) 0.035(4) 0.053(4) 0.002(3) 0.000(4) -0.011(3)
C36 0.047(4) 0.035(4) 0.050(4) -0.004(3) -0.007(3) -0.010(3)
C37 0.031(3) 0.030(3) 0.025(3) -0.014(3) -0.006(3) -0.005(2)
C38 0.033(3) 0.026(3) 0.025(3) -0.003(2) -0.008(3) 0.000(2)
C39 0.037(3) 0.034(3) 0.031(3) -0.019(3) -0.015(3) 0.002(3)
C40 0.037(3) 0.042(4) 0.027(3) -0.019(3) -0.007(3) -0.009(3)
C41 0.051(4) 0.069(5) 0.024(3) -0.030(4) -0.002(3) -0.009(3)
C42 0.068(5) 0.072(5) 0.025(3) -0.032(4) -0.017(4) -0.001(3)
C43 0.070(5) 0.049(4) 0.036(4) -0.024(4) -0.031(4) 0.007(3)
C44 0.046(4) 0.044(4) 0.034(3) -0.021(3) -0.015(3) -0.002(3)
C45 0.087(7) 0.076(6) 0.059(5) -0.032(5) -0.009(5) -0.005(4)
O1 0.091(4) 0.068(4) 0.059(4) -0.015(3) -0.012(3) 0.003(3)
C46 0.203(15) 0.108(10) 0.211(16) -0.029(11) -0.105(13) -0.004(10)
O2 0.074(4) 0.075(4) 0.122(5) -0.040(3) -0.020(4) -0.025(4)
C47 0.087(6) 0.079(6) 0.072(6) -0.021(5) -0.006(5) -0.007(5)
O3 0.153(7) 0.073(4) 0.103(5) -0.036(4) 0.004(5) -0.013(4)
C48 0.048(4) 0.074(6) 0.110(7) 0.004(4) -0.028(5) -0.045(5)
O4 0.053(3) 0.093(4) 0.102(4) -0.011(3) -0.018(3) -0.059(3)
C49 0.112(9) 0.126(10) 0.086(8) -0.011(7) 0.004(7) -0.030(7)
O5 0.094(5) 0.142(7) 0.157(8) -0.007(5) -0.021(5) -0.077(6)
O6 0.053(3) 0.057(3) 0.057(3) -0.007(2) -0.026(2) -0.011(2)
O7 0.099(4) 0.055(3) 0.061(3) -0.002(3) 0.009(3) 0.008(3)
O8 0.214(12) 0.63(3) 0.093(7) 0.153(14) -0.050(8) -0.160(11)
O9 0.176(10) 0.56(3) 0.355(17) -0.050(13) -0.132(12) -0.277(18)

loop_
_atom_type_symbol
_atom_type_description
_atom_type_scat_dispersion_real
_atom_type_scat_dispersion_imag
_atom_type_scat_source
C C 0.0033 0.0016 'International Tables Vol C Tables 4.2.6.8 and 6.1.1.4'
H H 0.0000 0.0000 'International Tables Vol C Tables 4.2.6.8 and 6.1.1.4'
N N 0.0061 0.0033 'International Tables Vol C Tables 4.2.6.8 and 6.1.1.4'
Mn Mn 0.3368 0.7283 'International Tables Vol C Tables 4.2.6.8 and 6.1.1.4'
O O 0.0106 0.0060 'International Tables Vol C Tables 4.2.6.8 and 6.1.1.4'
Cl Cl 0.1484 0.1585 'International Tables Vol C Tables 4.2.6.8 and 6.1.1.4'

loop_
_geom_angle_atom_site_label_1
_geom_angle_atom_site_label_2
_geom_angle_atom_site_label_3
_geom_angle
_geom_angle_publ_flag
N1 Mn1 N3 100.34(16) y
N1 Mn1 N5 152.36(15) y
N3 Mn1 N5 92.41(15) y
N1 Mn1 Cl1 98.83(12) y
N3 Mn1 Cl1 105.20(12) y
N5 Mn1 Cl1 101.34(12) y
N1 Mn1 N7 75.06(14) y
N3 Mn1 N7 71.96(15) y
N5 Mn1 N7 85.94(15) y
Cl1 Mn1 N7 172.38(11) y
N1 Mn1 N8 82.27(14) y
N3 Mn1 N8 145.44(15) y
N5 Mn1 N8 73.55(14) y
Cl1 Mn1 N8 108.44(11) y
N7 Mn1 N8 75.60(13) y
N10 Mn2 N12 99.01(15) y
N10 Mn2 Cl2 98.56(12) y
N12 Mn2 Cl2 95.94(12) y
N10 Mn2 N9 73.46(15) y
N12 Mn2 N9 70.17(14) y
Cl2 Mn2 N9 162.09(10) y
N10 Mn2 Cl3 154.63(12) y
N12 Mn2 Cl3 89.55(11) y
Cl2 Mn2 Cl3 104.28(6) y
N9 Mn2 Cl3 87.33(10) y
N10 Mn2 Cl4 81.38(12) y
N12 Mn2 Cl4 167.53(12) y
Cl2 Mn2 Cl4 96.32(6) y
N9 Mn2 Cl4 98.23(10) y
Cl3 Mn2 Cl4 85.25(5) y
C1 N1 C3 105.5(4) ?
C1 N1 Mn1 115.3(3) ?
C3 N1 Mn1 137.7(4) ?
C1 N2 C4 108.0(5) ?
C1 N2 H2 126.0 ?
C4 N2 H2 126.0 ?
C9 N3 C11 105.1(4) ?
C9 N3 Mn1 115.7(3) ?
C11 N3 Mn1 139.2(4) ?
C9 N4 C12 106.5(5) ?
C9 N4 H4A 126.7 ?
C12 N4 H4A 126.7 ?
C17 N5 C19 104.8(4) ?
C17 N5 Mn1 116.1(3) ?
C19 N5 Mn1 136.3(4) ?
C17 N6 C20 107.0(4) ?
C17 N6 H6A 126.5 ?
C20 N6 H6A 126.5 ?
C10 N7 C25 112.6(4) ?
C10 N7 C2 110.2(4) ?
C25 N7 C2 111.9(4) ?
C10 N7 Mn1 106.8(3) ?
C25 N7 Mn1 107.8(3) ?
C2 N7 Mn1 107.2(3) ?
C18 N8 C27 110.5(4) ?
C18 N8 C26 111.4(4) ?
C27 N8 C26 110.3(4) ?
C18 N8 Mn1 108.1(3) ?
C27 N8 Mn1 110.4(3) ?
C26 N8 Mn1 106.0(3) ?
C28 N9 C38 113.0(4) ?
C28 N9 C30 112.2(4) ?
C38 N9 C30 111.6(4) ?
C28 N9 Mn2 106.5(3) ?
C38 N9 Mn2 106.5(3) ?
C30 N9 Mn2 106.5(3) ?
C29 N10 C31 105.6(4) ?
C29 N10 Mn2 116.2(3) ?
C31 N10 Mn2 135.1(4) ?
C29 N11 C32 107.7(4) ?
C29 N11 H11 126.2 ?
C32 N11 H11 126.2 ?
C37 N12 C39 104.8(4) ?
C37 N12 Mn2 112.2(3) ?
C39 N12 Mn2 137.5(3) ?
C37 N13 C40 106.3(5) ?
C37 N13 H13A 126.8 ?
C40 N13 H13A 126.8 ?
N1 C1 N2 112.5(5) ?
N1 C1 C2 123.0(5) ?
N2 C1 C2 124.5(5) ?
N7 C2 C1 110.9(4) ?
N7 C2 H2A 109.5 ?
C1 C2 H2A 109.5 ?
N7 C2 H2B 109.5 ?
C1 C2 H2B 109.5 ?
H2A C2 H2B 108.0 ?
N1 C3 C8 130.3(5) ?
N1 C3 C4 108.8(5) ?
C8 C3 C4 120.8(5) ?
N2 C4 C5 133.0(6) ?
N2 C4 C3 105.3(4) ?
C5 C4 C3 121.6(6) ?
C6 C5 C4 117.2(6) ?
C6 C5 H5 121.4 ?
C4 C5 H5 121.4 ?
C5 C6 C7 122.0(5) ?
C5 C6 H6 119.0 ?
C7 C6 H6 119.0 ?
C8 C7 C6 121.5(6) ?
C8 C7 H7 119.2 ?
C6 C7 H7 119.2 ?
C7 C8 C3 116.9(6) ?
C7 C8 H8 121.6 ?
C3 C8 H8 121.6 ?
N3 C9 N4 113.9(5) ?
N3 C9 C10 122.5(5) ?
N4 C9 C10 123.6(5) ?
N7 C10 C9 108.5(4) ?
N7 C10 H10A 110.0 ?
C9 C10 H10A 110.0 ?
N7 C10 H10B 110.0 ?
C9 C10 H10B 110.0 ?
H10A C10 H10B 108.4 ?
C16 C11 N3 130.1(5) ?
C16 C11 C12 121.3(5) ?
N3 C11 C12 108.6(5) ?
N4 C12 C13 131.9(6) ?
N4 C12 C11 105.8(5) ?
C13 C12 C11 122.3(5) ?
C14 C13 C12 116.0(6) ?
C14 C13 H13 122.0 ?
C12 C13 H13 122.0 ?
C13 C14 C15 122.3(6) ?
C13 C14 H14 118.8 ?
C15 C14 H14 118.8 ?
C14 C15 C16 122.9(6) ?
C14 C15 H15 118.5 ?
C16 C15 H15 118.5 ?
C11 C16 C15 115.1(6) ?
C11 C16 H16 122.4 ?
C15 C16 H16 122.4 ?
N5 C17 N6 113.2(4) ?
N5 C17 C18 123.3(5) ?
N6 C17 C18 123.5(4) ?
N8 C18 C17 110.4(4) ?
N8 C18 H18A 109.6 ?
C17 C18 H18A 109.6 ?
N8 C18 H18B 109.6 ?
C17 C18 H18B 109.6 ?
H18A C18 H18B 108.1 ?
C24 C19 C20 120.6(5) ?
C24 C19 N5 131.1(5) ?
C20 C19 N5 108.3(4) ?
C21 C20 N6 131.6(5) ?
C21 C20 C19 121.8(5) ?
N6 C20 C19 106.7(4) ?
C20 C21 C22 116.8(6) ?
C20 C21 H21 121.6 ?
C22 C21 H21 121.6 ?
C21 C22 C23 120.8(6) ?
C21 C22 H22 119.6 ?
C23 C22 H22 119.6 ?
C24 C23 C22 122.1(6) ?
C24 C23 H23 118.9 ?
C22 C23 H23 118.9 ?
C23 C24 C19 117.9(6) ?
C23 C24 H24 121.1 ?
C19 C24 H24 121.1 ?
N7 C25 C26 112.8(4) ?
N7 C25 H25A 109.0 ?
C26 C25 H25A 109.0 ?
N7 C25 H25B 109.0 ?
C26 C25 H25B 109.0 ?
H25A C25 H25B 107.8 ?
N8 C26 C25 113.5(4) ?
N8 C26 H26A 108.9 ?
C25 C26 H26A 108.9 ?
N8 C26 H26B 108.9 ?
C25 C26 H26B 108.9 ?
H26A C26 H26B 107.7 ?
N8 C27 C28 115.4(4) ?
N8 C27 H27A 108.4 ?
C28 C27 H27A 108.4 ?
N8 C27 H27B 108.4 ?
C28 C27 H27B 108.4 ?
H27A C27 H27B 107.5 ?
N9 C28 C27 115.1(4) ?
N9 C28 H28A 108.5 ?
C27 C28 H28A 108.5 ?
N9 C28 H28B 108.5 ?
C27 C28 H28B 108.5 ?
H28A C28 H28B 107.5 ?
N10 C29 N11 112.3(5) ?
N10 C29 C30 122.5(5) ?
N11 C29 C30 125.1(5) ?
C29 C30 N9 108.5(4) ?
C29 C30 H30A 110.0 ?
N9 C30 H30A 110.0 ?
C29 C30 H30B 110.0 ?
N9 C30 H30B 110.0 ?
H30A C30 H30B 108.4 ?
C36 C31 C32 121.0(6) ?
C36 C31 N10 130.5(6) ?
C32 C31 N10 108.6(5) ?
C33 C32 N11 132.5(6) ?
C33 C32 C31 121.7(6) ?
N11 C32 C31 105.9(5) ?
C32 C33 C34 116.4(6) ?
C32 C33 H33 121.8 ?
C34 C33 H33 121.8 ?
C35 C34 C33 122.2(6) ?
C35 C34 H34 118.9 ?
C33 C34 H34 118.9 ?
C34 C35 C36 121.6(7) ?
C34 C35 H35 119.2 ?
C36 C35 H35 119.2 ?
C31 C36 C35 117.2(7) ?
C31 C36 H36 121.4 ?
C35 C36 H36 121.4 ?
N12 C37 N13 113.8(5) ?
N12 C37 C38 124.1(5) ?
N13 C37 C38 122.1(5) ?
N9 C38 C37 108.3(4) ?
N9 C38 H38A 110.0 ?
C37 C38 H38A 110.0 ?
N9 C38 H38B 110.0 ?
C37 C38 H38B 110.0 ?
H38A C38 H38B 108.4 ?
C44 C39 C40 120.8(5) ?
C44 C39 N12 130.0(6) ?
C40 C39 N12 109.2(4) ?
N13 C40 C39 105.9(5) ?
N13 C40 C41 130.4(6) ?
C39 C40 C41 123.7(6) ?
C42 C41 C40 114.4(6) ?
C42 C41 H41 122.8 ?
C40 C41 H41 122.8 ?
C41 C42 C43 122.7(6) ?
C41 C42 H42 118.6 ?
C43 C42 H42 118.6 ?
C42 C43 C44 121.3(6) ?
C42 C43 H43 119.4 ?
C44 C43 H43 119.4 ?
C39 C44 C43 117.1(6) ?
C39 C44 H44 121.5 ?
C43 C44 H44 121.5 ?
O1 C45 H45A 109.5 ?
O1 C45 H45B 109.5 ?
H45A C45 H45B 109.5 ?
O1 C45 H45C 109.5 ?
H45A C45 H45C 109.5 ?
H45B C45 H45C 109.5 ?
C45 O1 H1 109.5 ?
O2 C46 H46A 109.5 ?
O2 C46 H46B 109.5 ?
H46A C46 H46B 109.5 ?
O2 C46 H46C 109.5 ?
H46A C46 H46C 109.5 ?
H46B C46 H46C 109.5 ?
C46 O2 H2C 109.5 ?
O3 C47 H47A 109.5 ?
O3 C47 H47B 109.5 ?
H47A C47 H47B 109.5 ?
O3 C47 H47C 109.5 ?
H47A C47 H47C 109.5 ?
H47B C47 H47C 109.5 ?
C47 O3 H3 109.5 ?
O4 C48 H48A 109.5 ?
O4 C48 H48B 109.5 ?
H48A C48 H48B 109.5 ?
O4 C48 H48C 109.5 ?
H48A C48 H48C 109.5 ?
H48B C48 H48C 109.5 ?
C48 O4 H4 109.5 ?
O5 C49 H49A 109.5 ?
O5 C49 H49B 109.5 ?
H49A C49 H49B 109.5 ?
O5 C49 H49C 109.5 ?
H49A C49 H49C 109.5 ?
H49B C49 H49C 109.5 ?
C49 O5 H5A 109.5 ?
H6B O6 H6C 110.2 ?
H7A O7 H7B 109.4 ?
H8A O8 H8B 110.8 ?
H9A O9 H9B 109.8 ?

loop_
_geom_bond_atom_site_label_1
_geom_bond_atom_site_label_2
_geom_bond_site_symmetry_2
_geom_bond_distance
_geom_bond_publ_flag
Mn1 N1 . 2.209(4) y
Mn1 N3 . 2.217(4) y
Mn1 N5 . 2.241(4) y
Mn1 Cl1 . 2.3972(16) y
Mn1 N7 . 2.416(4) y
Mn1 N8 . 2.472(4) y
Mn2 N10 . 2.195(4) y
Mn2 N12 . 2.293(4) y
Mn2 Cl2 . 2.4231(17) y
Mn2 N9 . 2.450(4) y
Mn2 Cl3 . 2.4710(16) y
Mn2 Cl4 . 2.6604(19) y
N1 C1 . 1.322(7) ?
N1 C3 . 1.390(6) ?
N2 C1 . 1.349(6) ?
N2 C4 . 1.368(7) ?
N2 H2 . 0.8600 ?
N3 C9 . 1.304(7) ?
N3 C11 . 1.402(6) ?
N4 C9 . 1.347(7) ?
N4 C12 . 1.384(7) ?
N4 H4A . 0.8600 ?
N5 C17 . 1.320(6) ?
N5 C19 . 1.412(6) ?
N6 C17 . 1.343(6) ?
N6 C20 . 1.374(6) ?
N6 H6A . 0.8600 ?
N7 C10 . 1.446(6) ?
N7 C25 . 1.472(6) ?
N7 C2 . 1.476(6) ?
N8 C18 . 1.477(6) ?
N8 C27 . 1.472(6) ?
N8 C26 . 1.482(6) ?
N9 C28 . 1.482(6) ?
N9 C38 . 1.470(7) ?
N9 C30 . 1.471(6) ?
N10 C29 . 1.325(6) ?
N10 C31 . 1.408(7) ?
N11 C29 . 1.346(6) ?
N11 C32 . 1.387(7) ?
N11 H11 . 0.8600 ?
N12 C37 . 1.306(6) ?
N12 C39 . 1.402(6) ?
N13 C37 . 1.351(7) ?
N13 C40 . 1.386(7) ?
N13 H13A . 0.8600 ?
C1 C2 . 1.487(7) ?
C2 H2A . 0.9700 ?
C2 H2B . 0.9700 ?
C3 C8 . 1.378(8) ?
C3 C4 . 1.411(8) ?
C4 C5 . 1.399(7) ?
C5 C6 . 1.348(9) ?
C5 H5 . 0.9300 ?
C6 C7 . 1.406(9) ?
C6 H6 . 0.9300 ?
C7 C8 . 1.397(8) ?
C7 H7 . 0.9300 ?
C8 H8 . 0.9300 ?
C9 C10 . 1.489(7) ?
C10 H10A . 0.9700 ?
C10 H10B . 0.9700 ?
C11 C16 . 1.404(8) ?
C11 C12 . 1.398(7) ?
C12 C13 . 1.387(8) ?
C13 C14 . 1.367(9) ?
C13 H13 . 0.9300 ?
C14 C15 . 1.386(9) ?
C14 H14 . 0.9300 ?
C15 C16 . 1.381(8) ?
C15 H15 . 0.9300 ?
C16 H16 . 0.9300 ?
C17 C18 . 1.482(7) ?
C18 H18A . 0.9700 ?
C18 H18B . 0.9700 ?
C19 C24 . 1.378(7) ?
C19 C20 . 1.387(7) ?
C20 C21 . 1.386(7) ?
C21 C22 . 1.387(9) ?
C21 H21 . 0.9300 ?
C22 C23 . 1.384(9) ?
C22 H22 . 0.9300 ?
C23 C24 . 1.360(8) ?
C23 H23 . 0.9300 ?
C24 H24 . 0.9300 ?
C25 C26 . 1.517(7) ?
C25 H25A . 0.9700 ?
C25 H25B . 0.9700 ?
C26 H26A . 0.9700 ?
C26 H26B . 0.9700 ?
C27 C28 . 1.532(7) ?
C27 H27A . 0.9700 ?
C27 H27B . 0.9700 ?
C28 H28A . 0.9700 ?
C28 H28B . 0.9700 ?
C29 C30 . 1.474(7) ?
C30 H30A . 0.9700 ?
C30 H30B . 0.9700 ?
C31 C36 . 1.370(8) ?
C31 C32 . 1.393(7) ?
C32 C33 . 1.378(8) ?
C33 C34 . 1.378(9) ?
C33 H33 . 0.9300 ?
C34 C35 . 1.363(9) ?
C34 H34 . 0.9300 ?
C35 C36 . 1.382(9) ?
C35 H35 . 0.9300 ?
C36 H36 . 0.9300 ?
C37 C38 . 1.501(7) ?
C38 H38A . 0.9700 ?
C38 H38B . 0.9700 ?
C39 C44 . 1.382(8) ?
C39 C40 . 1.383(8) ?
C40 C41 . 1.395(8) ?
C41 C42 . 1.399(9) ?
C41 H41 . 0.9300 ?
C42 C43 . 1.383(9) ?
C42 H42 . 0.9300 ?
C43 C44 . 1.396(8) ?
C43 H43 . 0.9300 ?
C44 H44 . 0.9300 ?
C45 O1 . 1.339(9) ?
C45 H45A . 0.9600 ?
C45 H45B . 0.9600 ?
C45 H45C . 0.9600 ?
O1 H1 . 0.8200 ?
C46 O2 . 1.413(5) ?
C46 H46A . 0.9600 ?
C46 H46B . 0.9600 ?
C46 H46C . 0.9600 ?
O2 H2C . 0.8200 ?
C47 O3 . 1.405(10) ?
C47 H47A . 0.9600 ?
C47 H47B . 0.9600 ?
C47 H47C . 0.9600 ?
O3 H3 . 0.8200 ?
C48 O4 . 1.368(8) ?
C48 H48A . 0.9600 ?
C48 H48B . 0.9600 ?
C48 H48C . 0.9600 ?
O4 H4 . 0.8200 ?
C49 O5 . 1.366(12) ?
C49 H49A . 0.9600 ?
C49 H49B . 0.9600 ?
C49 H49C . 0.9600 ?
O5 H5A . 0.8200 ?
O6 H6B . 0.8199 ?
O6 H6C . 0.8143 ?
O7 H7A . 0.8237 ?
O7 H7B . 0.8175 ?
O8 H8A . 0.8193 ?
O8 H8B . 0.8204 ?
O9 H9A . 0.8229 ?
O9 H9B . 0.8188 ?

loop_
_geom_hbond_atom_site_label_D
_geom_hbond_atom_site_label_H
_geom_hbond_atom_site_label_A
_geom_hbond_site_symmetry_A
_geom_hbond_distance_DH
_geom_hbond_distance_HA
_geom_hbond_distance_DA
_geom_hbond_angle_DHA
_geom_hbond_publ_flag
O7 H7B Cl3 2_656 0.82 2.44 3.163(5) 148 y
O6 H6B O1 1_565 0.82 2.02 2.819(7) 166 y
O5 H5A Cl4 . 0.82 2.23 3.053(8) 177 y
O4 H4 Cl4 2_666 0.82 2.50 3.240(5) 152 y
O2 H2C Cl2 2_665 0.82 2.39 3.134(6) 152 y
O1 H1 Cl4 . 0.82 2.33 3.101(5) 157 y
N13 H13A O7 1_554 0.86 1.93 2.737(7) 156 y
N11 H11 O2 . 0.86 1.90 2.749(7) 171 y
N6 H6A O6 1_545 0.86 1.93 2.786(6) 176 y
N4 H4A O3 1_545 0.86 2.06 2.808(8) 146 y
N2 H2 O4 1_544 0.86 1.93 2.788(7) 175 y
O8 H8A O5 1_655 0.82 2.47 3.225(17) 154 y

loop_
_geom_torsion_atom_site_label_1
_geom_torsion_atom_site_label_2
_geom_torsion_atom_site_label_3
_geom_torsion_atom_site_label_4
_geom_torsion
_geom_torsion_publ_flag
N3 Mn1 N1 C1 62.5(4) ?
N5 Mn1 N1 C1 -53.7(5) ?
Cl1 Mn1 N1 C1 169.8(3) ?
N7 Mn1 N1 C1 -5.6(3) ?
N8 Mn1 N1 C1 -82.6(4) ?
N3 Mn1 N1 C3 -134.0(5) ?
N5 Mn1 N1 C3 109.9(5) ?
Cl1 Mn1 N1 C3 -26.7(5) ?
N7 Mn1 N1 C3 158.0(5) ?
N8 Mn1 N1 C3 80.9(5) ?
N1 Mn1 N3 C9 -88.9(4) ?
N5 Mn1 N3 C9 66.5(4) ?
Cl1 Mn1 N3 C9 168.9(3) ?
N7 Mn1 N3 C9 -18.5(4) ?
N8 Mn1 N3 C9 2.5(5) ?
N1 Mn1 N3 C11 93.9(5) ?
N5 Mn1 N3 C11 -110.7(5) ?
Cl1 Mn1 N3 C11 -8.3(5) ?
N7 Mn1 N3 C11 164.3(5) ?
N8 Mn1 N3 C11 -174.7(4) ?
N1 Mn1 N5 C17 -30.6(6) ?
N3 Mn1 N5 C17 -148.4(4) ?
Cl1 Mn1 N5 C17 105.5(4) ?
N7 Mn1 N5 C17 -76.7(4) ?
N8 Mn1 N5 C17 -0.6(4) ?
N1 Mn1 N5 C19 127.3(5) ?
N3 Mn1 N5 C19 9.4(5) ?
Cl1 Mn1 N5 C19 -96.6(5) ?
N7 Mn1 N5 C19 81.2(5) ?
N8 Mn1 N5 C19 157.3(5) ?
N1 Mn1 N7 C10 138.1(3) ?
N3 Mn1 N7 C10 31.7(3) ?
N5 Mn1 N7 C10 -62.2(3) ?
N8 Mn1 N7 C10 -136.3(3) ?
N1 Mn1 N7 C25 -100.7(3) ?
N3 Mn1 N7 C25 152.9(3) ?
N5 Mn1 N7 C25 59.0(3) ?
N8 Mn1 N7 C25 -15.0(3) ?
N1 Mn1 N7 C2 19.9(3) ?
N3 Mn1 N7 C2 -86.5(3) ?
N5 Mn1 N7 C2 179.7(3) ?
N8 Mn1 N7 C2 105.6(3) ?
N1 Mn1 N8 C18 -176.9(3) ?
N3 Mn1 N8 C18 86.1(4) ?
N5 Mn1 N8 C18 16.6(3) ?
Cl1 Mn1 N8 C18 -80.1(3) ?
N7 Mn1 N8 C18 106.6(3) ?
N1 Mn1 N8 C27 -55.9(3) ?
N3 Mn1 N8 C27 -152.9(3) ?
N5 Mn1 N8 C27 137.6(3) ?
Cl1 Mn1 N8 C27 40.9(3) ?
N7 Mn1 N8 C27 -132.4(3) ?
N1 Mn1 N8 C26 63.6(3) ?
N3 Mn1 N8 C26 -33.5(4) ?
N5 Mn1 N8 C26 -102.9(3) ?
Cl1 Mn1 N8 C26 160.3(3) ?
N7 Mn1 N8 C26 -12.9(3) ?
N10 Mn2 N9 C28 95.7(3) ?
N12 Mn2 N9 C28 -157.9(3) ?
Cl2 Mn2 N9 C28 161.3(3) ?
Cl3 Mn2 N9 C28 -67.5(3) ?
Cl4 Mn2 N9 C28 17.3(3) ?
N10 Mn2 N9 C38 -143.4(3) ?
N12 Mn2 N9 C38 -37.1(3) ?
Cl2 Mn2 N9 C38 -77.8(5) ?
Cl3 Mn2 N9 C38 53.4(3) ?
Cl4 Mn2 N9 C38 138.2(3) ?
N10 Mn2 N9 C30 -24.1(3) ?
N12 Mn2 N9 C30 82.2(3) ?
Cl2 Mn2 N9 C30 41.5(6) ?
Cl3 Mn2 N9 C30 172.7(3) ?
Cl4 Mn2 N9 C30 -102.5(3) ?
N12 Mn2 N10 C29 -59.9(4) ?
Cl2 Mn2 N10 C29 -157.4(3) ?
N9 Mn2 N10 C29 6.2(3) ?
Cl3 Mn2 N10 C29 48.5(5) ?
Cl4 Mn2 N10 C29 107.5(3) ?
N12 Mn2 N10 C31 143.5(5) ?
Cl2 Mn2 N10 C31 46.1(5) ?
N9 Mn2 N10 C31 -150.4(5) ?
Cl3 Mn2 N10 C31 -108.1(5) ?
Cl4 Mn2 N10 C31 -49.1(4) ?
N10 Mn2 N12 C37 99.2(4) ?
Cl2 Mn2 N12 C37 -161.1(3) ?
N9 Mn2 N12 C37 30.5(3) ?
Cl3 Mn2 N12 C37 -56.8(3) ?
Cl4 Mn2 N12 C37 8.4(8) ?
N10 Mn2 N12 C39 -112.3(5) ?
Cl2 Mn2 N12 C39 -12.6(5) ?
N9 Mn2 N12 C39 179.1(5) ?
Cl3 Mn2 N12 C39 91.7(5) ?
Cl4 Mn2 N12 C39 157.0(4) ?
C3 N1 C1 N2 0.2(6) ?
Mn1 N1 C1 N2 168.8(3) ?
C3 N1 C1 C2 -179.9(4) ?
Mn1 N1 C1 C2 -11.3(6) ?
C4 N2 C1 N1 -0.4(6) ?
C4 N2 C1 C2 179.7(5) ?
C10 N7 C2 C1 -146.1(4) ?
C25 N7 C2 C1 87.7(5) ?
Mn1 N7 C2 C1 -30.3(5) ?
N1 C1 C2 N7 30.4(7) ?
N2 C1 C2 N7 -149.8(5) ?
C1 N1 C3 C8 176.9(5) ?
Mn1 N1 C3 C8 12.3(8) ?
C1 N1 C3 C4 0.0(6) ?
Mn1 N1 C3 C4 -164.6(4) ?
C1 N2 C4 C5 -176.3(6) ?
C1 N2 C4 C3 0.4(6) ?
N1 C3 C4 N2 -0.3(6) ?
C8 C3 C4 N2 -177.5(4) ?
N1 C3 C4 C5 176.9(5) ?
C8 C3 C4 C5 -0.4(8) ?
N2 C4 C5 C6 176.4(6) ?
C3 C4 C5 C6 0.1(8) ?
C4 C5 C6 C7 0.3(9) ?
C5 C6 C7 C8 -0.5(9) ?
C6 C7 C8 C3 0.3(8) ?
N1 C3 C8 C7 -176.4(5) ?
C4 C3 C8 C7 0.2(8) ?
C11 N3 C9 N4 0.3(6) ?
Mn1 N3 C9 N4 -177.9(4) ?
C11 N3 C9 C10 -179.7(5) ?
Mn1 N3 C9 C10 2.2(7) ?
C12 N4 C9 N3 -1.0(7) ?
C12 N4 C9 C10 179.0(5) ?
C25 N7 C10 C9 -157.3(4) ?
C2 N7 C10 C9 77.0(5) ?
Mn1 N7 C10 C9 -39.1(5) ?
N3 C9 C10 N7 27.8(7) ?
N4 C9 C10 N7 -152.1(5) ?
C9 N3 C11 C16 178.8(5) ?
Mn1 N3 C11 C16 -3.8(9) ?
C9 N3 C11 C12 0.6(6) ?
Mn1 N3 C11 C12 178.0(4) ?
C9 N4 C12 C13 -176.7(6) ?
C9 N4 C12 C11 1.2(6) ?
C16 C11 C12 N4 -179.5(5) ?
N3 C11 C12 N4 -1.1(6) ?
C16 C11 C12 C13 -1.3(9) ?
N3 C11 C12 C13 177.1(5) ?
N4 C12 C13 C14 180.0(6) ?
C11 C12 C13 C14 2.3(9) ?
C12 C13 C14 C15 -1.9(10) ?
C13 C14 C15 C16 0.6(10) ?
N3 C11 C16 C15 -178.2(5) ?
C12 C11 C16 C15 -0.1(8) ?
C14 C15 C16 C11 0.5(9) ?
C19 N5 C17 N6 -0.4(6) ?
Mn1 N5 C17 N6 164.0(3) ?
C19 N5 C17 C18 177.8(5) ?
Mn1 N5 C17 C18 -17.8(7) ?
C20 N6 C17 N5 -0.3(6) ?
C20 N6 C17 C18 -178.5(5) ?
C27 N8 C18 C17 -149.7(4) ?
C26 N8 C18 C17 87.3(5) ?
Mn1 N8 C18 C17 -28.7(5) ?
N5 C17 C18 N8 33.4(7) ?
N6 C17 C18 N8 -148.6(5) ?
C17 N5 C19 C24 -178.3(6) ?
Mn1 N5 C19 C24 22.2(9) ?
C17 N5 C19 C20 0.9(6) ?
Mn1 N5 C19 C20 -158.6(4) ?
C17 N6 C20 C21 -178.0(6) ?
C17 N6 C20 C19 0.9(6) ?
C24 C19 C20 C21 -2.8(9) ?
N5 C19 C20 C21 177.9(5) ?
C24 C19 C20 N6 178.2(5) ?
N5 C19 C20 N6 -1.1(6) ?
N6 C20 C21 C22 179.5(6) ?
C19 C20 C21 C22 0.8(9) ?
C20 C21 C22 C23 1.8(9) ?
C21 C22 C23 C24 -2.5(10) ?
C22 C23 C24 C19 0.5(10) ?
C20 C19 C24 C23 2.1(9) ?
N5 C19 C24 C23 -178.8(6) ?
C10 N7 C25 C26 159.8(4) ?
C2 N7 C25 C26 -75.4(5) ?
Mn1 N7 C25 C26 42.2(5) ?
C18 N8 C26 C25 -77.1(5) ?
C27 N8 C26 C25 159.8(4) ?
Mn1 N8 C26 C25 40.3(5) ?
N7 C25 C26 N8 -59.4(6) ?
C18 N8 C27 C28 -57.6(6) ?
C26 N8 C27 C28 66.0(6) ?
Mn1 N8 C27 C28 -177.2(3) y
C38 N9 C28 C27 65.0(6) ?
C30 N9 C28 C27 -62.3(6) ?
Mn2 N9 C28 C27 -178.4(4) y
N8 C27 C28 N9 -145.3(4) y
C31 N10 C29 N11 -0.5(6) ?
Mn2 N10 C29 N11 -163.5(3) ?
C31 N10 C29 C30 177.8(4) ?
Mn2 N10 C29 C30 14.8(6) ?
C32 N11 C29 N10 1.2(6) ?
C32 N11 C29 C30 -177.0(5) ?
N10 C29 C30 N9 -37.5(6) ?
N11 C29 C30 N9 140.6(5) ?
C28 N9 C30 C29 -79.5(5) ?
C38 N9 C30 C29 152.5(4) ?
Mn2 N9 C30 C29 36.7(4) ?
C29 N10 C31 C36 -179.2(6) ?
Mn2 N10 C31 C36 -21.0(9) ?
C29 N10 C31 C32 -0.4(5) ?
Mn2 N10 C31 C32 157.8(4) ?
C29 N11 C32 C33 176.8(6) ?
C29 N11 C32 C31 -1.4(5) ?
C36 C31 C32 C33 1.6(8) ?
N10 C31 C32 C33 -177.3(5) ?
C36 C31 C32 N11 -180.0(5) ?
N10 C31 C32 N11 1.1(5) ?
N11 C32 C33 C34 -179.3(5) ?
C31 C32 C33 C34 -1.4(8) ?
C32 C33 C34 C35 0.0(9) ?
C33 C34 C35 C36 1.1(10) ?
C32 C31 C36 C35 -0.4(8) ?
N10 C31 C36 C35 178.2(5) ?
C34 C35 C36 C31 -0.9(9) ?
C39 N12 C37 N13 -0.7(6) ?
Mn2 N12 C37 N13 158.0(3) ?
C39 N12 C37 C38 -179.5(5) ?
Mn2 N12 C37 C38 -20.9(6) ?
C40 N13 C37 N12 0.1(6) ?
C40 N13 C37 C38 179.0(4) ?
C28 N9 C38 C37 154.6(4) ?
C30 N9 C38 C37 -77.8(5) ?
Mn2 N9 C38 C37 38.0(4) ?
N12 C37 C38 N9 -14.2(7) ?
N13 C37 C38 N9 167.0(4) ?
C37 N12 C39 C44 -179.6(5) ?
Mn2 N12 C39 C44 30.4(8) ?
C37 N12 C39 C40 1.0(5) ?
Mn2 N12 C39 C40 -149.0(4) ?
C37 N13 C40 C39 0.6(5) ?
C37 N13 C40 C41 -177.6(6) ?
C44 C39 C40 N13 179.6(5) ?
N12 C39 C40 N13 -1.0(6) ?
C44 C39 C40 C41 -2.1(8) ?
N12 C39 C40 C41 177.4(5) ?
N13 C40 C41 C42 179.9(5) ?
C39 C40 C41 C42 2.1(8) ?
C40 C41 C42 C43 -0.5(9) ?
C41 C42 C43 C44 -1.0(10) ?
C40 C39 C44 C43 0.5(8) ?
N12 C39 C44 C43 -178.9(5) ?
C42 C43 C44 C39 1.0(8) ?
